data_1502806
loop_
_publ_author_name
'Zein, Ahmed L.'
'Dawe, Louise N.'
'Georghiou, Paris E.'

_publ_section_title
;
 Enantioselective total synthesis and X-ray structures of the
 tetrahydroprotoberberine alkaloids (-)-(S)-tetrahydropalmatrubine and
 (-)-(S)-corytenchine.
;
_journal_issue 8
_journal_name_full 'Journal of natural products'
_journal_page_first 1427
_journal_page_last 1430
_journal_paper_doi 10.1021/np1001169
_journal_volume 73
_journal_year 2010
_chemical_absolute_configuration syn
_chemical_formula_moiety 'C20 H23 N O4'
_chemical_formula_sum 'C20 H23 N O4'
_chemical_formula_weight 341.41
_chemical_name_systematic
; 
 ? 
;
_space_group_IT_number 19
_symmetry_cell_setting orthorhombic
_symmetry_Int_Tables_number 19
_symmetry_space_group_name_Hall 'P 2ac 2ab'
_symmetry_space_group_name_H-M 'P 21 21 21'
_atom_sites_solution_hydrogens geom
_atom_sites_solution_primary direct
_atom_sites_solution_secondary difmap
_audit_creation_method SHELXL-97
_cell_angle_alpha 90.00
_cell_angle_beta 90.00
_cell_angle_gamma 90.00
_cell_formula_units_Z 4
_cell_length_a 7.2621(12)
_cell_length_b 8.0445(13)
_cell_length_c 28.318(5)
_cell_measurement_reflns_used 5268
_cell_measurement_temperature 153(2)
_cell_measurement_theta_max 29.5939
_cell_measurement_theta_min 2.1576
_cell_volume 1654.3(5)
_computing_cell_refinement 'CrystalClear (Rigaku/MSC Inc., 2005)'
_computing_data_collection 'CrystalClear (Rigaku/MSC Inc., 2005)'
_computing_data_reduction 'CrystalClear (Rigaku/MSC Inc., 2005)'
_computing_molecular_graphics 'CrystalStructure3.7.0(Rigaku/MSC Inc.,2005)'
_computing_publication_material 'CrystalStructure3.7.0(Rigaku/MSC Inc.,2005)'
_computing_structure_refinement 'SHELXL-97 (Sheldrick, 1997)'
_computing_structure_solution 'SHELXS-97 (Sheldrick, 1990)'
_diffrn_ambient_temperature 153(1)
_diffrn_detector_area_resol_mean 14.63
_diffrn_measured_fraction_theta_full 0.999
_diffrn_measured_fraction_theta_max 0.999
_diffrn_measurement_device_type 'Rigaku Saturn'
_diffrn_measurement_method \w
_diffrn_radiation_monochromator 'graphite - Rigaku SHINE'
_diffrn_radiation_source 'fine-focus sealed tube'
_diffrn_radiation_type MoK\a
_diffrn_radiation_wavelength 0.71075
_diffrn_reflns_av_R_equivalents 0.0245
_diffrn_reflns_av_sigmaI/netI 0.0132
_diffrn_reflns_limit_h_max 9
_diffrn_reflns_limit_h_min -9
_diffrn_reflns_limit_k_max 10
_diffrn_reflns_limit_k_min -9
_diffrn_reflns_limit_l_max 35
_diffrn_reflns_limit_l_min -35
_diffrn_reflns_number 22912
_diffrn_reflns_theta_full 26.50
_diffrn_reflns_theta_max 26.50
_diffrn_reflns_theta_min 2.63
_exptl_absorpt_coefficient_mu 0.095
_exptl_absorpt_correction_T_max 0.9886
_exptl_absorpt_correction_T_min 0.9785
_exptl_absorpt_correction_type numerical
_exptl_absorpt_process_details '(T. Higashi, 2000)'
_exptl_crystal_colour Colorless
_exptl_crystal_density_diffrn 1.371
_exptl_crystal_density_method 'not measured'
_exptl_crystal_description Prism
_exptl_crystal_F_000 728
_exptl_crystal_size_max 0.30
_exptl_crystal_size_mid 0.22
_exptl_crystal_size_min 0.17
_refine_diff_density_max 0.156
_refine_diff_density_min -0.210
_refine_diff_density_rms 0.039
_refine_ls_abs_structure_details 'Flack H D (1983), Acta Cryst. A39, 876-881'
_refine_ls_abs_structure_Flack 0.0(8)
_refine_ls_extinction_method none
_refine_ls_goodness_of_fit_ref 1.057
_refine_ls_hydrogen_treatment mixed
_refine_ls_matrix_type full
_refine_ls_number_parameters 231
_refine_ls_number_reflns 3418
_refine_ls_number_restraints 0
_refine_ls_restrained_S_all 1.057
_refine_ls_R_factor_all 0.0326
_refine_ls_R_factor_gt 0.0325
_refine_ls_shift/su_max 0.000
_refine_ls_shift/su_mean 0.000
_refine_ls_structure_factor_coef Fsqd
_refine_ls_weighting_details 'calc w=1/[\s^2^(Fo^2^)+(0.0488P)^2^+0.3484P] where P=(Fo^2^+2Fc^2^)/3'
_refine_ls_weighting_scheme calc
_refine_ls_wR_factor_gt 0.0843
_refine_ls_wR_factor_ref 0.0844
_reflns_number_gt 3406
_reflns_number_total 3418
_reflns_threshold_expression >2sigma(I)
_cod_data_source_file np1001169_si_003.cif
_cod_data_source_block 3
_cod_depositor_comments
;
The following automatic conversions were performed:

'_exptl_absorpt_correction_type' value 'Numerical' changed to
'numerical' according to
/home/saulius/struct/CIF-dictionaries/cif_core.dic dictionary named
'cif_core.dic' version 2.4.2 from 2011-04-26.

Automatic conversion script
Id: cif_fix_values 1715 2011-07-08 13:25:40Z adriana 
;
_cod_database_code 1502806

loop_
_symmetry_equiv_pos_as_xyz
'x, y, z'
'x+1/2, -y+1/2, -z'
'-x, y+1/2, -z+1/2'
'-x+1/2, -y, z+1/2'

loop_
_atom_site_label
_atom_site_type_symbol
_atom_site_fract_x
_atom_site_fract_y
_atom_site_fract_z
_atom_site_U_iso_or_equiv
_atom_site_adp_type
_atom_site_occupancy
_atom_site_symmetry_multiplicity
_atom_site_calc_flag
_atom_site_refinement_flags
O1 O 0.10000(13) 0.43200(12) -0.03160(3) 0.0255(2) Uani 1 1 d .
O2 O 0.25171(16) 0.67065(13) 0.01665(3) 0.0322(2) Uani 1 1 d .
O3 O 0.68638(15) 0.46145(15) 0.33525(3) 0.0349(3) Uani 1 1 d .
O4 O 0.44421(14) 0.28629(13) 0.38070(3) 0.0285(2) Uani 1 1 d .
N1 N 0.07491(15) 0.22436(14) 0.18807(4) 0.0205(2) Uani 1 1 d .
C1 C -0.09618(18) 0.16892(17) 0.16536(4) 0.0238(3) Uani 1 1 d .
H1 H -0.1885 0.2594 0.1660 0.029 Uiso 1 1 calc R
H2 H -0.1474 0.0722 0.1825 0.029 Uiso 1 1 calc R
C2 C -0.05376(18) 0.12129(17) 0.11478(4) 0.0235(3) Uani 1 1 d .
H3 H 0.0317 0.0254 0.1143 0.028 Uiso 1 1 calc R
H4 H -0.1686 0.0882 0.0985 0.028 Uiso 1 1 calc R
C3 C 0.03243(16) 0.26671(16) 0.08951(4) 0.0204(3) Uani 1 1 d .
C4 C 0.02337(18) 0.27719(16) 0.04007(4) 0.0228(3) Uani 1 1 d .
H5 H -0.0351 0.1911 0.0227 0.027 Uiso 1 1 calc R
C5 C 0.09882(17) 0.41195(17) 0.01625(4) 0.0213(3) Uani 1 1 d .
C6 C 0.0129(2) 0.3072(2) -0.05934(4) 0.0318(3) Uani 1 1 d .
H6 H -0.1167 0.2979 -0.0501 0.038 Uiso 1 1 calc R
H7 H 0.0747 0.2004 -0.0542 0.038 Uiso 1 1 calc R
H8 H 0.0209 0.3372 -0.0928 0.038 Uiso 1 1 calc R
C7 C 0.18052(19) 0.54112(17) 0.04232(4) 0.0231(3) Uani 1 1 d .
C8 C 0.2260(2) 0.83233(17) 0.03594(5) 0.0324(3) Uani 1 1 d .
H9 H 0.2733 0.9156 0.0138 0.039 Uiso 1 1 calc R
H10 H 0.2925 0.8410 0.0659 0.039 Uiso 1 1 calc R
H11 H 0.0944 0.8517 0.0414 0.039 Uiso 1 1 calc R
C9 C 0.18978(19) 0.52993(17) 0.09098(4) 0.0238(3) Uani 1 1 d .
H12 H 0.2453 0.6175 0.1084 0.029 Uiso 1 1 calc R
C10 C 0.11900(17) 0.39212(16) 0.11504(4) 0.0204(3) Uani 1 1 d .
C11 C 0.13417(17) 0.38633(16) 0.16866(4) 0.0210(3) Uani 1 1 d .
H13 H 0.0509 0.4738 0.1818 0.025 Uiso 1 1 calc R
C12 C 0.32950(19) 0.42215(18) 0.18636(4) 0.0264(3) Uani 1 1 d .
H14 H 0.4177 0.3512 0.1689 0.032 Uiso 1 1 calc R
H15 H 0.3606 0.5396 0.1796 0.032 Uiso 1 1 calc R
C13 C 0.35026(18) 0.39036(16) 0.23877(4) 0.0224(3) Uani 1 1 d .
C14 C 0.50747(19) 0.44658(18) 0.26270(4) 0.0254(3) Uani 1 1 d .
H16 H 0.5969 0.5095 0.2460 0.030 Uiso 1 1 calc R
C15 C 0.53540(19) 0.41263(17) 0.31002(5) 0.0245(3) Uani 1 1 d .
C16 C 0.40328(19) 0.31767(16) 0.33452(4) 0.0217(3) Uani 1 1 d .
C17 C 0.3190(2) 0.1854(2) 0.40684(5) 0.0357(3) Uani 1 1 d .
H18 H 0.3070 0.0768 0.3915 0.043 Uiso 1 1 calc R
H19 H 0.1983 0.2399 0.4080 0.043 Uiso 1 1 calc R
H20 H 0.3656 0.1703 0.4390 0.043 Uiso 1 1 calc R
C18 C 0.24675(18) 0.26394(16) 0.31142(4) 0.0216(3) Uani 1 1 d .
H21 H 0.1568 0.2017 0.3282 0.026 Uiso 1 1 calc R
C19 C 0.21905(17) 0.30037(16) 0.26341(4) 0.0208(3) Uani 1 1 d .
C20 C 0.04726(18) 0.24003(18) 0.23923(4) 0.0233(3) Uani 1 1 d .
H22 H 0.0117 0.1307 0.2524 0.028 Uiso 1 1 calc R
H23 H -0.0545 0.3190 0.2454 0.028 Uiso 1 1 calc R
H17 H 0.752(3) 0.552(2) 0.3213(6) 0.042 Uiso 1 1 d .

loop_
_atom_site_aniso_label
_atom_site_aniso_U_11
_atom_site_aniso_U_22
_atom_site_aniso_U_33
_atom_site_aniso_U_23
_atom_site_aniso_U_13
_atom_site_aniso_U_12
O1 0.0265(5) 0.0327(5) 0.0173(4) -0.0010(4) -0.0009(4) -0.0032(4)
O2 0.0470(6) 0.0261(5) 0.0234(5) 0.0024(4) 0.0061(4) -0.0071(5)
O3 0.0354(6) 0.0428(6) 0.0266(5) 0.0071(5) -0.0124(4) -0.0148(5)
O4 0.0329(5) 0.0348(5) 0.0177(4) 0.0046(4) -0.0043(4) -0.0046(4)
N1 0.0223(5) 0.0215(5) 0.0178(5) 0.0015(4) -0.0025(4) -0.0038(4)
C1 0.0223(6) 0.0258(6) 0.0235(6) 0.0036(5) -0.0036(5) -0.0067(5)
C2 0.0250(6) 0.0228(6) 0.0228(6) 0.0014(5) -0.0068(5) -0.0052(5)
C3 0.0188(5) 0.0216(6) 0.0208(6) 0.0001(5) -0.0021(5) 0.0011(5)
C4 0.0211(6) 0.0246(6) 0.0226(6) -0.0024(5) -0.0047(5) -0.0005(5)
C5 0.0185(5) 0.0281(7) 0.0175(5) -0.0012(5) -0.0010(4) 0.0028(5)
C6 0.0310(7) 0.0440(8) 0.0205(6) -0.0025(6) -0.0020(5) -0.0090(6)
C7 0.0246(6) 0.0227(6) 0.0221(6) 0.0022(5) 0.0022(5) -0.0010(5)
C8 0.0445(9) 0.0248(7) 0.0279(7) 0.0038(5) -0.0046(6) -0.0094(6)
C9 0.0270(6) 0.0230(6) 0.0213(6) -0.0010(5) -0.0018(5) -0.0034(5)
C10 0.0207(6) 0.0211(6) 0.0193(6) -0.0005(5) -0.0017(4) 0.0005(5)
C11 0.0248(6) 0.0197(6) 0.0183(6) 0.0010(5) -0.0018(5) -0.0026(5)
C12 0.0285(7) 0.0316(7) 0.0192(6) 0.0027(5) -0.0032(5) -0.0109(6)
C13 0.0269(6) 0.0213(6) 0.0189(6) 0.0001(5) -0.0018(5) -0.0026(5)
C14 0.0267(6) 0.0279(7) 0.0215(6) 0.0034(5) -0.0015(5) -0.0060(6)
C15 0.0259(6) 0.0249(7) 0.0228(6) -0.0014(5) -0.0045(5) -0.0013(5)
C16 0.0286(6) 0.0201(6) 0.0165(5) -0.0013(5) -0.0014(5) 0.0028(5)
C17 0.0424(8) 0.0441(9) 0.0207(6) 0.0063(6) 0.0005(6) -0.0071(7)
C18 0.0244(6) 0.0195(6) 0.0210(6) 0.0008(5) 0.0022(5) -0.0005(5)
C19 0.0240(6) 0.0185(6) 0.0197(5) -0.0007(5) -0.0012(5) -0.0005(5)
C20 0.0251(6) 0.0263(6) 0.0186(6) 0.0021(5) 0.0001(5) -0.0047(5)

loop_
_atom_type_symbol
_atom_type_description
_atom_type_scat_dispersion_real
_atom_type_scat_dispersion_imag
_atom_type_scat_source
C C 0.0033 0.0016 'International Tables Vol C Tables 4.2.6.8 and 6.1.1.4'
H H 0.0000 0.0000 'International Tables Vol C Tables 4.2.6.8 and 6.1.1.4'
N N 0.0061 0.0033 'International Tables Vol C Tables 4.2.6.8 and 6.1.1.4'
O O 0.0106 0.0060 'International Tables Vol C Tables 4.2.6.8 and 6.1.1.4'

loop_
_geom_angle_atom_site_label_1
_geom_angle_atom_site_label_2
_geom_angle_atom_site_label_3
_geom_angle
C5 O1 C6 117.50(10)
C7 O2 C8 116.20(10)
C15 O3 H17 113.8(11)
C16 O4 C17 117.63(11)
C20 N1 C1 110.03(10)
C20 N1 C11 109.34(10)
C1 N1 C11 110.57(10)
N1 C1 C2 108.59(10)
N1 C1 H1 110.0
C2 C1 H1 110.0
N1 C1 H2 110.0
C2 C1 H2 110.0
H1 C1 H2 108.4
C3 C2 C1 109.71(11)
C3 C2 H3 109.7
C1 C2 H3 109.7
C3 C2 H4 109.7
C1 C2 H4 109.7
H3 C2 H4 108.2
C10 C3 C4 119.72(12)
C10 C3 C2 120.23(10)
C4 C3 C2 120.04(11)
C5 C4 C3 120.83(12)
C5 C4 H5 119.6
C3 C4 H5 119.6
O1 C5 C4 125.23(11)
O1 C5 C7 115.56(11)
C4 C5 C7 119.21(11)
O1 C6 H6 109.5
O1 C6 H7 109.5
H6 C6 H7 109.5
O1 C6 H8 109.5
H6 C6 H8 109.5
H7 C6 H8 109.5
O2 C7 C9 124.00(12)
O2 C7 C5 116.25(11)
C9 C7 C5 119.72(12)
O2 C8 H9 109.5
O2 C8 H10 109.5
H9 C8 H10 109.5
O2 C8 H11 109.5
H9 C8 H11 109.5
H10 C8 H11 109.5
C7 C9 C10 121.27(12)
C7 C9 H12 119.4
C10 C9 H12 119.4
C3 C10 C9 119.17(11)
C3 C10 C11 121.91(11)
C9 C10 C11 118.89(11)
N1 C11 C10 112.12(10)
N1 C11 C12 108.28(10)
C10 C11 C12 112.80(10)
N1 C11 H13 107.8
C10 C11 H13 107.8
C12 C11 H13 107.8
C13 C12 C11 112.42(11)
C13 C12 H14 109.1
C11 C12 H14 109.1
C13 C12 H15 109.1
C11 C12 H15 109.1
H14 C12 H15 107.9
C19 C13 C14 119.02(11)
C19 C13 C12 120.92(11)
C14 C13 C12 120.02(11)
C15 C14 C13 121.60(12)
C15 C14 H16 119.2
C13 C14 H16 119.2
O3 C15 C14 124.60(12)
O3 C15 C16 116.41(11)
C14 C15 C16 118.98(12)
O4 C16 C18 125.13(12)
O4 C16 C15 115.08(11)
C18 C16 C15 119.80(11)
O4 C17 H18 109.5
O4 C17 H19 109.5
H18 C17 H19 109.5
O4 C17 H20 109.5
H18 C17 H20 109.5
H19 C17 H20 109.5
C16 C18 C19 120.72(11)
C16 C18 H21 119.6
C19 C18 H21 119.6
C13 C19 C18 119.86(11)
C13 C19 C20 120.67(11)
C18 C19 C20 119.47(11)
N1 C20 C19 111.32(10)
N1 C20 H22 109.4
C19 C20 H22 109.4
N1 C20 H23 109.4
C19 C20 H23 109.4
H22 C20 H23 108.0

loop_
_geom_bond_atom_site_label_1
_geom_bond_atom_site_label_2
_geom_bond_distance
O1 C5 1.3646(14)
O1 C6 1.4231(17)
O2 C7 1.3716(16)
O2 C8 1.4229(17)
O3 C15 1.3663(16)
O3 H17 0.96(2)
O4 C16 1.3645(14)
O4 C17 1.4259(17)
N1 C20 1.4682(15)
N1 C1 1.4683(16)
N1 C11 1.4782(16)
C1 C2 1.5143(18)
C1 H1 0.9900
C1 H2 0.9900
C2 C3 1.5075(18)
C2 H3 0.9900
C2 H4 0.9900
C3 C10 1.3913(17)
C3 C4 1.4040(17)
C4 C5 1.3894(18)
C4 H5 0.9500
C5 C7 1.4060(18)
C6 H6 0.9800
C6 H7 0.9800
C6 H8 0.9800
C7 C9 1.3826(17)
C8 H9 0.9800
C8 H10 0.9800
C8 H11 0.9800
C9 C10 1.3991(18)
C9 H12 0.9500
C10 C11 1.5229(16)
C11 C12 1.5318(17)
C11 H13 1.0000
C12 C13 1.5135(16)
C12 H14 0.9900
C12 H15 0.9900
C13 C19 1.3852(18)
C13 C14 1.4025(18)
C14 C15 1.3826(18)
C14 H16 0.9500
C15 C16 1.4091(19)
C16 C18 1.3810(18)
C17 H18 0.9800
C17 H19 0.9800
C17 H20 0.9800
C18 C19 1.4051(16)
C18 H21 0.9500
C19 C20 1.5036(17)
C20 H22 0.9900
C20 H23 0.9900

loop_
_cod_related_entry_id
_cod_related_entry_database
_cod_related_entry_code
1 ChemSpider 28287938
